data_7045804
loop_
_publ_author_name
'Sudarkova, S. M.'
'Mazaleva, O. N.'
'Konoplev-Esgenburg, R A'
'Troyanov, S. I.'
'Ioffe, I. N.'

_publ_section_title
;
 Versatility of chlorination-promoted skeletal transformation pathways in
 C<sub>76</sub> fullerene.
;
_journal_issue 13
_journal_name_full 'Dalton transactions (Cambridge, England : 2003)'
_journal_page_first 4554
_journal_page_last 4559
_journal_paper_doi 10.1039/c8dt00245b
_journal_volume 47
_journal_year 2018
_chemical_formula_sum 'C76 Cl30'
_chemical_formula_weight 1976.26
_space_group_crystal_system triclinic
_space_group_IT_number 2
_space_group_name_Hall '-P 1'
_space_group_name_H-M_alt 'P -1'
_symmetry_space_group_name_Hall '-P 1'
_symmetry_space_group_name_H-M 'P -1'
_atom_sites_solution_secondary difmap
_audit_creation_method SHELXL-2014/7
_audit_update_record
;
2018-02-12 deposited with the CCDC.
2018-02-20 downloaded from the CCDC.
;
_cell_angle_alpha 70.727(7)
_cell_angle_beta 74.218(8)
_cell_angle_gamma 65.031(10)
_cell_formula_units_Z 2
_cell_length_a 13.6301(6)
_cell_length_b 15.1650(7)
_cell_length_c 18.0940(8)
_cell_measurement_reflns_used 33000
_cell_measurement_temperature 100(2)
_cell_measurement_theta_max 30
_cell_measurement_theta_min 4
_cell_volume 3161.8(4)
_computing_cell_refinement XDS
_computing_data_collection XDS
_computing_data_reduction XDS
_computing_structure_refinement 'SHELXL-2014/7 (Sheldrick, 2014)'
_computing_structure_solution SHELXS
_diffrn_ambient_temperature 100(2)
_diffrn_measured_fraction_theta_full 0.837
_diffrn_measured_fraction_theta_max 0.832
_diffrn_measurement_device_type MAR225
_diffrn_measurement_method CCD
_diffrn_radiation_type synchrotron
_diffrn_radiation_wavelength 0.84344
_diffrn_reflns_av_R_equivalents 0.0240
_diffrn_reflns_av_unetI/netI 0.0236
_diffrn_reflns_Laue_measured_fraction_full 0.837
_diffrn_reflns_Laue_measured_fraction_max 0.832
_diffrn_reflns_limit_h_max 17
_diffrn_reflns_limit_h_min -17
_diffrn_reflns_limit_k_max 19
_diffrn_reflns_limit_k_min -19
_diffrn_reflns_limit_l_max 23
_diffrn_reflns_limit_l_min -23
_diffrn_reflns_number 45863
_diffrn_reflns_point_group_measured_fraction_full 0.837
_diffrn_reflns_point_group_measured_fraction_max 0.832
_diffrn_reflns_theta_full 30.100
_diffrn_reflns_theta_max 33.703
_diffrn_reflns_theta_min 2.574
_diffrn_source 'BL 14.2 PSF, BESSY, Berlin, Germany'
_exptl_absorpt_coefficient_mu 2.163
_exptl_absorpt_correction_type none
_exptl_crystal_colour orange
_exptl_crystal_density_diffrn 2.076
_exptl_crystal_description plate
_exptl_crystal_F_000 1932
_exptl_crystal_recrystallization_method 'Re-crystallisation from solvent: Liquid SbCl5'
_exptl_crystal_size_max 0.040
_exptl_crystal_size_mid 0.020
_exptl_crystal_size_min 0.010
_refine_diff_density_max 1.291
_refine_diff_density_min -0.383
_refine_diff_density_rms 0.084
_refine_ls_extinction_coef 0.0215(7)
_refine_ls_extinction_expression Fc^*^=kFc[1+0.001xFc^2^\l^3^/sin(2\q)]^-1/4^
_refine_ls_extinction_method 'SHELXL-2014/7 (Sheldrick 2014'
_refine_ls_goodness_of_fit_ref 1.003
_refine_ls_hydrogen_treatment undef
_refine_ls_matrix_type full
_refine_ls_number_parameters 956
_refine_ls_number_reflns 12551
_refine_ls_number_restraints 0
_refine_ls_restrained_S_all 1.003
_refine_ls_R_factor_all 0.0341
_refine_ls_R_factor_gt 0.0334
_refine_ls_shift/su_max 0.003
_refine_ls_shift/su_mean 0.000
_refine_ls_structure_factor_coef Fsqd
_refine_ls_weighting_details 'w=1/[\s^2^(Fo^2^)+(0.0400P)^2^+8.0000P] where P=(Fo^2^+2Fc^2^)/3'
_refine_ls_weighting_scheme calc
_refine_ls_wR_factor_gt 0.0860
_refine_ls_wR_factor_ref 0.0865
_reflns_Friedel_coverage 0.000
_reflns_number_gt 12205
_reflns_number_total 12551
_reflns_threshold_expression 'I > 2\s(I)'
_cod_data_source_file c8dt00245b1.cif
_cod_data_source_block c76sb05
_cod_depositor_comments 'Adding full bibliography for 7045804.cif.'
_cod_database_code 7045804
_shelx_shelxl_version_number 2014/7
_shelx_space_group_comment
;
The symmetry employed for this shelxl refinement is uniquely defined
by the following loop, which should always be used as a source of
symmetry information in preference to the above space-group names.
They are only intended as comments.
;
_shelx_estimated_absorpt_t_min 0.928
_shelx_estimated_absorpt_t_max 0.987

loop_
_space_group_symop_operation_xyz
'x, y, z'
'-x, -y, -z'

loop_
_atom_site_label
_atom_site_type_symbol
_atom_site_fract_x
_atom_site_fract_y
_atom_site_fract_z
_atom_site_U_iso_or_equiv
_atom_site_adp_type
_atom_site_occupancy
_atom_site_site_symmetry_order
_atom_site_calc_flag
Cl1 Cl -0.14907(5) 0.44380(4) 0.53929(3) 0.01273(12) Uani 1 1 d
Cl2 Cl 0.11948(5) 0.29428(4) 0.55130(3) 0.00986(11) Uani 1 1 d
Cl3 Cl 0.34754(5) 0.28445(4) 0.46034(3) 0.00978(11) Uani 1 1 d
Cl4 Cl 0.34471(5) 0.07055(4) 0.49286(3) 0.00918(11) Uani 1 1 d
Cl5 Cl -0.28107(5) 0.27124(4) 0.55552(3) 0.01317(12) Uani 1 1 d
Cl6 Cl 0.53863(5) 0.09762(4) 0.35579(3) 0.01044(11) Uani 1 1 d
Cl7 Cl 0.45673(5) -0.07075(4) 0.34703(3) 0.01055(11) Uani 1 1 d
Cl8 Cl 0.05026(5) -0.06917(4) 0.31246(3) 0.01173(11) Uani 1 1 d
Cl9 Cl -0.19645(5) 0.06961(4) 0.29735(3) 0.01179(11) Uani 1 1 d
Cl10 Cl -0.13638(5) 0.02818(4) 0.46479(3) 0.01081(11) Uani 1 1 d
Cl11 Cl -0.36111(5) 0.18889(4) 0.45814(3) 0.01172(11) Uani 1 1 d
Cl12 Cl -0.39535(5) 0.31159(4) 0.28862(3) 0.01124(11) Uani 1 1 d
Cl13 Cl -0.47125(5) 0.43604(4) 0.41917(3) 0.01164(11) Uani 1 1 d
Cl14 Cl -0.47210(5) 0.56687(4) 0.24758(3) 0.01132(11) Uani 1 1 d
Cl15 Cl -0.44889(5) 0.66935(4) 0.37046(3) 0.01181(11) Uani 1 1 d
Cl16 Cl -0.38676(5) 0.76677(4) 0.17899(3) 0.01149(11) Uani 1 1 d
Cl17 Cl -0.27003(5) 0.79581(4) 0.30078(3) 0.01067(11) Uani 1 1 d
Cl18 Cl -0.16350(5) 0.84091(4) 0.12898(3) 0.01186(11) Uani 1 1 d
Cl19 Cl 0.01360(5) 0.76780(4) 0.24899(3) 0.01151(11) Uani 1 1 d
Cl20 Cl 0.09125(5) 0.78910(4) 0.06784(3) 0.01190(11) Uani 1 1 d
Cl21 Cl 0.30930(5) 0.63111(4) 0.10849(3) 0.01134(11) Uani 1 1 d
Cl22 Cl 0.49013(5) 0.41316(4) 0.09175(3) 0.01138(11) Uani 1 1 d
Cl23 Cl 0.53827(5) 0.22030(4) 0.04545(3) 0.01284(12) Uani 1 1 d
Cl24 Cl 0.57441(5) 0.00771(4) 0.18553(3) 0.01175(11) Uani 1 1 d
Cl25 Cl 0.43811(5) 0.00624(4) 0.08454(3) 0.01307(12) Uani 1 1 d
Cl26 Cl 0.30543(5) -0.10079(4) 0.22468(3) 0.01240(11) Uani 1 1 d
Cl27 Cl 0.20105(5) 0.03567(4) 0.06781(3) 0.01385(12) Uani 1 1 d
Cl28 Cl -0.02340(5) 0.06350(4) 0.14147(3) 0.01364(12) Uani 1 1 d
Cl29 Cl 0.22884(5) 0.63360(4) -0.04223(3) 0.01081(11) Uani 1 1 d
Cl30 Cl 0.37580(5) 0.42933(4) -0.05146(3) 0.01136(11) Uani 1 1 d
C1 C 0.06814(19) 0.25413(16) 0.43752(11) 0.0068(4) Uani 1 1 d
C2 C -0.04414(19) 0.30222(16) 0.44777(11) 0.0069(4) Uani 1 1 d
C3 C -0.1012(2) 0.41488(17) 0.44195(12) 0.0084(4) Uani 1 1 d
C4 C -0.01804(19) 0.46361(16) 0.39235(12) 0.0068(4) Uani 1 1 d
C5 C 0.0901(2) 0.41050(16) 0.39766(11) 0.0068(4) Uani 1 1 d
C6 C 0.13788(19) 0.30399(16) 0.44776(11) 0.0061(4) Uani 1 1 d
C7 C 0.26446(19) 0.26624(16) 0.40913(12) 0.0065(4) Uani 1 1 d
C8 C 0.31134(19) 0.15729(16) 0.40057(12) 0.0062(4) Uani 1 1 d
C9 C 0.22914(19) 0.13687(16) 0.37509(12) 0.0067(4) Uani 1 1 d
C10 C 0.11683(19) 0.17282(16) 0.40107(12) 0.0068(4) Uani 1 1 d
C11 C 0.05209(19) 0.13874(16) 0.37538(12) 0.0072(4) Uani 1 1 d
C12 C -0.05948(19) 0.17317(17) 0.40499(12) 0.0072(4) Uani 1 1 d
C13 C -0.10510(19) 0.25068(17) 0.44095(11) 0.0071(4) Uani 1 1 d
C14 C -0.2258(2) 0.28942(17) 0.45167(12) 0.0089(4) Uani 1 1 d
C15 C -0.25981(19) 0.39766(17) 0.40848(12) 0.0075(4) Uani 1 1 d
C16 C -0.20333(19) 0.45514(16) 0.40339(12) 0.0069(4) Uani 1 1 d
C17 C -0.23149(19) 0.55422(17) 0.35173(12) 0.0077(4) Uani 1 1 d
C18 C -0.1583(2) 0.60073(16) 0.31816(12) 0.0080(4) Uani 1 1 d
C19 C -0.04583(19) 0.55281(16) 0.32897(12) 0.0073(4) Uani 1 1 d
C20 C 0.0350(2) 0.57968(17) 0.26878(12) 0.0074(4) Uani 1 1 d
C21 C 0.14359(19) 0.50788(17) 0.26390(12) 0.0073(4) Uani 1 1 d
C22 C 0.16908(19) 0.42816(16) 0.33151(12) 0.0070(4) Uani 1 1 d
C23 C 0.26300(19) 0.34186(16) 0.33035(12) 0.0068(4) Uani 1 1 d
C24 C 0.32863(19) 0.32489(17) 0.26014(12) 0.0078(4) Uani 1 1 d
C25 C 0.39362(19) 0.22152(17) 0.25784(12) 0.0075(4) Uani 1 1 d
C26 C 0.40810(19) 0.13438(16) 0.33084(12) 0.0071(4) Uani 1 1 d
C27 C 0.39412(19) 0.05672(17) 0.29803(12) 0.0081(4) Uani 1 1 d
C28 C 0.27273(19) 0.08411(16) 0.31780(12) 0.0075(4) Uani 1 1 d
C29 C 0.20633(19) 0.06515(16) 0.28171(12) 0.0074(4) Uani 1 1 d
C30 C 0.09639(19) 0.08561(16) 0.31509(12) 0.0073(4) Uani 1 1 d
C31 C 0.01940(19) 0.06232(17) 0.28273(12) 0.0081(4) Uani 1 1 d
C32 C -0.10867(19) 0.12410(17) 0.30736(12) 0.0080(4) Uani 1 1 d
C33 C -0.14177(19) 0.14257(16) 0.39093(12) 0.0077(4) Uani 1 1 d
C34 C -0.25556(19) 0.23340(17) 0.40530(12) 0.0080(4) Uani 1 1 d
C35 C -0.29431(19) 0.32077(17) 0.32792(12) 0.0077(4) Uani 1 1 d
C36 C -0.34111(19) 0.42192(17) 0.35650(12) 0.0086(4) Uani 1 1 d
C37 C -0.34849(19) 0.51770(17) 0.28868(12) 0.0079(4) Uani 1 1 d
C38 C -0.3325(2) 0.60164(17) 0.31209(12) 0.0089(4) Uani 1 1 d
C39 C -0.28734(19) 0.66461(17) 0.23198(12) 0.0083(4) Uani 1 1 d
C40 C -0.20269(19) 0.69327(16) 0.25456(12) 0.0073(4) Uani 1 1 d
C41 C -0.1129(2) 0.71305(17) 0.18422(12) 0.0085(4) Uani 1 1 d
C42 C 0.0059(2) 0.68036(17) 0.20707(12) 0.0083(4) Uani 1 1 d
C43 C 0.0864(2) 0.66989(17) 0.12461(12) 0.0084(4) Uani 1 1 d
C44 C 0.20526(19) 0.58367(16) 0.12007(12) 0.0076(4) Uani 1 1 d
C45 C 0.22131(19) 0.49560(17) 0.19254(12) 0.0073(4) Uani 1 1 d
C46 C 0.30511(19) 0.40329(17) 0.18906(12) 0.0074(4) Uani 1 1 d
C47 C 0.37451(19) 0.37908(17) 0.11075(12) 0.0075(4) Uani 1 1 d
C48 C 0.41319(19) 0.26285(17) 0.11163(12) 0.0087(4) Uani 1 1 d
C49 C 0.42187(19) 0.19054(17) 0.19134(12) 0.0085(4) Uani 1 1 d
C50 C 0.43307(19) 0.08206(17) 0.20673(12) 0.0089(4) Uani 1 1 d
C51 C 0.3542(2) 0.07410(17) 0.15728(12) 0.0087(4) Uani 1 1 d
C52 C 0.2568(2) 0.03185(17) 0.20527(12) 0.0090(4) Uani 1 1 d
C53 C 0.1640(2) 0.09117(18) 0.14980(12) 0.0099(4) Uani 1 1 d
C54 C 0.0399(2) 0.10682(17) 0.19028(13) 0.0092(4) Uani 1 1 d
C55 C -0.03267(19) 0.21600(17) 0.18751(12) 0.0080(4) Uani 1 1 d
C56 C -0.1212(2) 0.22382(17) 0.24903(12) 0.0085(4) Uani 1 1 d
C57 C -0.19763(19) 0.31588(17) 0.26039(12) 0.0076(4) Uani 1 1 d
C58 C -0.18359(19) 0.40397(17) 0.20836(12) 0.0076(4) Uani 1 1 d
C59 C -0.25258(19) 0.49900(17) 0.22304(12) 0.0082(4) Uani 1 1 d
C60 C -0.22444(19) 0.58093(17) 0.18967(12) 0.0078(4) Uani 1 1 d
C61 C -0.12456(19) 0.57496(17) 0.13763(12) 0.0079(4) Uani 1 1 d
C62 C -0.0790(2) 0.64499(16) 0.12966(12) 0.0081(4) Uani 1 1 d
C63 C 0.0265(2) 0.62964(17) 0.09368(12) 0.0091(4) Uani 1 1 d
C64 C 0.0936(2) 0.54704(18) 0.06365(12) 0.0086(4) Uani 1 1 d
C65 C 0.2111(2) 0.54197(17) 0.04823(12) 0.0087(4) Uani 1 1 d
C66 C 0.2962(2) 0.43318(17) 0.04552(12) 0.0088(4) Uani 1 1 d
C67 C 0.2437(2) 0.35594(17) 0.06322(12) 0.0087(4) Uani 1 1 d
C68 C 0.3171(2) 0.26170(18) 0.08856(12) 0.0091(4) Uani 1 1 d
C69 C 0.2869(2) 0.17768(17) 0.11501(12) 0.0088(4) Uani 1 1 d
C70 C 0.1806(2) 0.19069(17) 0.11593(12) 0.0088(4) Uani 1 1 d
C71 C 0.1003(2) 0.28780(17) 0.10050(12) 0.0083(4) Uani 1 1 d
C72 C -0.01120(19) 0.30141(17) 0.13971(12) 0.0079(4) Uani 1 1 d
C73 C -0.08627(19) 0.39668(17) 0.15030(12) 0.0075(4) Uani 1 1 d
C74 C -0.05566(19) 0.48344(17) 0.11506(12) 0.0073(4) Uani 1 1 d
C75 C 0.05380(19) 0.47125(17) 0.07590(12) 0.0077(4) Uani 1 1 d
C76 C 0.13269(19) 0.37186(17) 0.07192(12) 0.0081(4) Uani 1 1 d

loop_
_atom_site_aniso_label
_atom_site_aniso_U_11
_atom_site_aniso_U_22
_atom_site_aniso_U_33
_atom_site_aniso_U_23
_atom_site_aniso_U_13
_atom_site_aniso_U_12
Cl1 0.0153(3) 0.0150(3) 0.0091(2) -0.00561(18) 0.00010(18) -0.0059(2)
Cl2 0.0131(3) 0.0133(2) 0.0049(2) -0.00191(17) -0.00208(17) -0.0062(2)
Cl3 0.0108(3) 0.0110(2) 0.0110(2) -0.00160(17) -0.00530(18) -0.0059(2)
Cl4 0.0114(3) 0.0081(2) 0.0077(2) 0.00174(17) -0.00399(17) -0.0045(2)
Cl5 0.0131(3) 0.0180(3) 0.0083(2) -0.00259(18) 0.00135(18) -0.0079(3)
Cl6 0.0068(3) 0.0113(2) 0.0131(2) -0.00035(18) -0.00357(18) -0.0040(2)
Cl7 0.0102(3) 0.0066(2) 0.0119(2) -0.00019(17) -0.00153(18) -0.0021(2)
Cl8 0.0145(3) 0.0076(2) 0.0157(2) -0.00365(18) -0.00228(19) -0.0060(2)
Cl9 0.0123(3) 0.0140(3) 0.0146(2) -0.00433(19) -0.00255(19) -0.0091(2)
Cl10 0.0125(3) 0.0095(2) 0.0108(2) 0.00069(17) -0.00127(18) -0.0072(2)
Cl11 0.0085(3) 0.0151(3) 0.0117(2) 0.00061(18) -0.00025(18) -0.0081(2)
Cl12 0.0098(3) 0.0148(3) 0.0124(2) -0.00194(18) -0.00367(18) -0.0073(2)
Cl13 0.0070(3) 0.0156(3) 0.0107(2) -0.00283(18) 0.00187(18) -0.0050(2)
Cl14 0.0069(3) 0.0151(3) 0.0111(2) -0.00145(18) -0.00306(18) -0.0035(2)
Cl15 0.0084(3) 0.0121(2) 0.0118(2) -0.00488(18) 0.00124(18) -0.0011(2)
Cl16 0.0100(3) 0.0094(2) 0.0125(2) 0.00005(18) -0.00524(18) -0.0011(2)
Cl17 0.0119(3) 0.0075(2) 0.0114(2) -0.00367(17) -0.00274(18) -0.0009(2)
Cl18 0.0128(3) 0.0068(2) 0.0125(2) 0.00186(17) -0.00396(19) -0.0024(2)
Cl19 0.0162(3) 0.0085(2) 0.0130(2) -0.00320(18) -0.00381(19) -0.0061(2)
Cl20 0.0146(3) 0.0078(2) 0.0123(2) 0.00249(17) -0.00312(19) -0.0063(2)
Cl21 0.0119(3) 0.0113(2) 0.0133(2) 0.00105(18) -0.00381(18) -0.0084(2)
Cl22 0.0085(3) 0.0145(3) 0.0118(2) -0.00039(18) -0.00061(18) -0.0076(2)
Cl23 0.0094(3) 0.0142(3) 0.0112(2) -0.00289(18) 0.00334(18) -0.0040(2)
Cl24 0.0073(3) 0.0108(2) 0.0131(2) -0.00292(18) 0.00096(18) -0.0011(2)
Cl25 0.0128(3) 0.0142(3) 0.0108(2) -0.00716(19) 0.00209(19) -0.0030(2)
Cl26 0.0147(3) 0.0076(2) 0.0144(2) -0.00442(18) -0.00092(19) -0.0031(2)
Cl27 0.0169(3) 0.0167(3) 0.0111(2) -0.00861(19) -0.00048(19) -0.0062(3)
Cl28 0.0164(3) 0.0179(3) 0.0136(2) -0.00762(19) -0.00274(19) -0.0097(3)
Cl29 0.0124(3) 0.0125(2) 0.0073(2) 0.00162(17) -0.00162(18) -0.0074(2)
Cl30 0.0116(3) 0.0146(3) 0.0067(2) -0.00144(17) 0.00137(18) -0.0063(2)
C1 0.0110(12) 0.0076(10) 0.0029(8) 0.0012(7) -0.0020(7) -0.0056(10)
C2 0.0094(12) 0.0084(10) 0.0043(8) -0.0015(7) -0.0002(7) -0.0051(10)
C3 0.0079(12) 0.0087(10) 0.0090(9) -0.0030(7) -0.0015(7) -0.0028(10)
C4 0.0096(12) 0.0073(10) 0.0055(8) -0.0034(7) -0.0001(7) -0.0043(10)
C5 0.0107(12) 0.0072(10) 0.0042(8) -0.0009(7) -0.0022(7) -0.0047(10)
C6 0.0075(12) 0.0072(9) 0.0041(8) -0.0011(7) -0.0016(7) -0.0028(9)
C7 0.0067(11) 0.0073(9) 0.0072(9) -0.0007(7) -0.0025(7) -0.0041(9)
C8 0.0051(11) 0.0057(9) 0.0070(9) 0.0007(7) -0.0022(7) -0.0021(9)
C9 0.0080(12) 0.0059(9) 0.0056(8) 0.0017(7) -0.0032(7) -0.0030(9)
C10 0.0070(12) 0.0082(10) 0.0051(8) 0.0001(7) -0.0017(7) -0.0036(10)
C11 0.0107(12) 0.0051(9) 0.0061(8) 0.0000(7) -0.0014(7) -0.0041(9)
C12 0.0098(12) 0.0093(10) 0.0051(8) 0.0001(7) -0.0025(7) -0.0064(10)
C13 0.0076(12) 0.0086(10) 0.0045(8) 0.0003(7) -0.0003(7) -0.0043(10)
C14 0.0094(12) 0.0107(10) 0.0079(9) -0.0026(7) -0.0004(7) -0.0053(10)
C15 0.0044(11) 0.0101(10) 0.0063(9) -0.0028(7) 0.0005(7) -0.0013(10)
C16 0.0073(12) 0.0076(10) 0.0048(8) -0.0028(7) -0.0004(7) -0.0011(10)
C17 0.0084(12) 0.0079(10) 0.0057(8) -0.0029(7) -0.0004(7) -0.0015(10)
C18 0.0104(12) 0.0059(9) 0.0064(9) -0.0023(7) -0.0016(7) -0.0011(10)
C19 0.0099(12) 0.0067(10) 0.0071(9) -0.0032(7) -0.0023(7) -0.0031(10)
C20 0.0102(12) 0.0072(9) 0.0066(9) -0.0017(7) -0.0028(8) -0.0040(10)
C21 0.0100(12) 0.0080(10) 0.0070(9) -0.0016(7) -0.0024(8) -0.0057(10)
C22 0.0095(12) 0.0079(10) 0.0067(9) -0.0018(7) -0.0016(7) -0.0059(10)
C23 0.0071(12) 0.0068(9) 0.0077(9) 0.0010(7) -0.0041(7) -0.0038(9)
C24 0.0062(12) 0.0093(10) 0.0088(9) -0.0008(7) -0.0021(7) -0.0040(10)
C25 0.0046(11) 0.0093(10) 0.0083(9) 0.0006(7) -0.0012(7) -0.0041(10)
C26 0.0050(11) 0.0062(9) 0.0092(9) -0.0005(7) -0.0025(7) -0.0016(9)
C27 0.0076(12) 0.0064(9) 0.0081(9) -0.0006(7) -0.0014(7) -0.0015(10)
C28 0.0074(12) 0.0068(9) 0.0079(9) -0.0003(7) -0.0008(7) -0.0034(10)
C29 0.0097(12) 0.0055(9) 0.0069(9) -0.0008(7) -0.0015(7) -0.0030(9)
C30 0.0089(12) 0.0076(9) 0.0075(9) -0.0012(7) -0.0024(7) -0.0047(10)
C31 0.0097(12) 0.0079(10) 0.0093(9) -0.0022(7) -0.0018(8) -0.0055(10)
C32 0.0069(12) 0.0100(10) 0.0101(9) -0.0033(7) -0.0009(7) -0.0055(10)
C33 0.0086(12) 0.0071(10) 0.0083(9) -0.0002(7) -0.0007(7) -0.0054(10)
C34 0.0063(12) 0.0093(10) 0.0087(9) -0.0010(7) -0.0008(7) -0.0042(10)
C35 0.0059(12) 0.0092(10) 0.0086(9) -0.0012(7) -0.0024(7) -0.0033(10)
C36 0.0053(12) 0.0111(10) 0.0095(9) -0.0024(8) -0.0011(7) -0.0033(10)
C37 0.0052(11) 0.0100(10) 0.0075(9) -0.0018(7) -0.0016(7) -0.0019(10)
C38 0.0084(12) 0.0088(10) 0.0078(9) -0.0023(7) 0.0007(7) -0.0025(10)
C39 0.0066(12) 0.0081(10) 0.0078(9) -0.0010(7) -0.0016(7) -0.0010(10)
C40 0.0067(12) 0.0054(9) 0.0083(9) -0.0018(7) -0.0019(7) -0.0003(9)
C41 0.0107(12) 0.0068(10) 0.0079(9) 0.0001(7) -0.0034(8) -0.0033(10)
C42 0.0104(12) 0.0070(10) 0.0089(9) -0.0014(7) -0.0026(8) -0.0043(10)
C43 0.0094(12) 0.0082(10) 0.0073(9) 0.0005(7) -0.0018(7) -0.0044(10)
C44 0.0085(12) 0.0068(10) 0.0075(9) 0.0004(7) -0.0013(7) -0.0044(10)
C45 0.0067(11) 0.0087(10) 0.0074(9) 0.0003(7) -0.0026(7) -0.0046(10)
C46 0.0077(12) 0.0090(10) 0.0067(9) -0.0007(7) -0.0012(7) -0.0051(10)
C47 0.0055(11) 0.0085(10) 0.0078(9) -0.0001(7) -0.0008(7) -0.0034(10)
C48 0.0069(12) 0.0094(10) 0.0077(9) -0.0017(7) 0.0017(7) -0.0029(10)
C49 0.0050(12) 0.0096(10) 0.0094(9) -0.0003(8) -0.0005(7) -0.0032(10)
C50 0.0059(12) 0.0098(10) 0.0089(9) -0.0024(7) 0.0014(7) -0.0023(10)
C51 0.0089(12) 0.0092(10) 0.0079(9) -0.0043(7) 0.0009(7) -0.0029(10)
C52 0.0099(12) 0.0083(10) 0.0089(9) -0.0036(7) -0.0002(8) -0.0032(10)
C53 0.0121(13) 0.0115(10) 0.0079(9) -0.0048(8) 0.0000(8) -0.0050(10)
C54 0.0090(12) 0.0105(10) 0.0102(9) -0.0036(8) -0.0019(8) -0.0044(10)
C55 0.0091(12) 0.0094(10) 0.0082(9) -0.0029(7) -0.0034(8) -0.0039(10)
C56 0.0101(12) 0.0117(10) 0.0076(9) -0.0026(7) -0.0024(8) -0.0070(10)
C57 0.0071(12) 0.0118(10) 0.0066(9) -0.0024(7) -0.0013(7) -0.0059(10)
C58 0.0076(12) 0.0112(10) 0.0063(9) -0.0027(7) -0.0019(7) -0.0047(10)
C59 0.0065(12) 0.0120(10) 0.0066(9) -0.0011(7) -0.0027(7) -0.0038(10)
C60 0.0072(12) 0.0084(10) 0.0067(9) -0.0021(7) -0.0029(7) -0.0006(10)
C61 0.0092(12) 0.0096(10) 0.0045(8) 0.0007(7) -0.0025(7) -0.0039(10)
C62 0.0121(12) 0.0060(9) 0.0052(8) 0.0014(7) -0.0046(7) -0.0025(10)
C63 0.0140(13) 0.0101(10) 0.0045(8) 0.0025(7) -0.0035(7) -0.0075(10)
C64 0.0093(12) 0.0129(10) 0.0043(8) 0.0010(7) -0.0020(7) -0.0064(10)
C65 0.0113(12) 0.0096(10) 0.0052(9) 0.0010(7) -0.0013(7) -0.0060(10)
C66 0.0101(12) 0.0118(10) 0.0054(9) -0.0011(7) 0.0006(7) -0.0067(10)
C67 0.0105(12) 0.0110(10) 0.0066(9) -0.0033(7) 0.0003(7) -0.0059(10)
C68 0.0095(12) 0.0120(10) 0.0068(9) -0.0035(7) 0.0013(7) -0.0055(10)
C69 0.0093(12) 0.0106(10) 0.0062(9) -0.0036(7) 0.0008(7) -0.0034(10)
C70 0.0123(12) 0.0118(10) 0.0050(8) -0.0040(7) 0.0012(7) -0.0070(10)
C71 0.0104(12) 0.0120(10) 0.0050(8) -0.0033(7) -0.0005(7) -0.0060(10)
C72 0.0098(12) 0.0112(10) 0.0058(8) -0.0030(7) -0.0012(7) -0.0059(10)
C73 0.0079(12) 0.0115(10) 0.0049(8) -0.0026(7) -0.0013(7) -0.0047(10)
C74 0.0089(12) 0.0103(10) 0.0044(8) -0.0008(7) -0.0024(7) -0.0051(10)
C75 0.0090(12) 0.0109(10) 0.0045(8) -0.0013(7) -0.0015(7) -0.0050(10)
C76 0.0093(12) 0.0109(10) 0.0047(8) -0.0020(7) -0.0012(7) -0.0042(10)

loop_
_atom_type_symbol
_atom_type_description
_atom_type_scat_dispersion_real
_atom_type_scat_dispersion_imag
_atom_type_scat_source
C C 0.0033 0.0016 'International Tables Vol C Tables 4.2.6.8 and 6.1.1.4'
Cl Cl 0.1770 0.2260 'International Tables Vol C Tables 4.2.6.8 and 6.1.1.4'

loop_
_geom_angle_atom_site_label_1
_geom_angle_atom_site_label_2
_geom_angle_atom_site_label_3
_geom_angle
C2 C1 C10 119.55(19)
C2 C1 C6 118.63(19)
C10 C1 C6 120.3(2)
C1 C2 C13 116.3(2)
C1 C2 C3 123.28(18)
C13 C2 C3 118.0(2)
C16 C3 C2 109.20(17)
C16 C3 C4 111.80(18)
C2 C3 C4 106.76(18)
C16 C3 Cl1 105.93(15)
C2 C3 Cl1 112.67(15)
C4 C3 Cl1 110.57(14)
C5 C4 C19 117.68(19)
C5 C4 C3 118.45(19)
C19 C4 C3 122.6(2)
C4 C5 C22 119.0(2)
C4 C5 C6 125.69(19)
C22 C5 C6 109.1(2)
C1 C6 C5 101.96(17)
C1 C6 C7 116.77(17)
C5 C6 C7 103.84(16)
C1 C6 Cl2 106.92(13)
C5 C6 Cl2 114.56(14)
C7 C6 Cl2 112.56(14)
C23 C7 C8 112.56(17)
C23 C7 C6 101.60(18)
C8 C7 C6 114.21(16)
C23 C7 Cl3 105.11(13)
C8 C7 Cl3 111.10(16)
C6 C7 Cl3 111.55(13)
C9 C8 C7 110.27(19)
C9 C8 C26 99.74(16)
C7 C8 C26 115.21(16)
C9 C8 Cl4 108.50(14)
C7 C8 Cl4 110.40(14)
C26 C8 Cl4 112.08(16)
C28 C9 C10 121.0(2)
C28 C9 C8 113.9(2)
C10 C9 C8 124.92(19)
C9 C10 C1 120.50(19)
C9 C10 C11 116.96(19)
C1 C10 C11 121.4(2)
C12 C11 C30 122.55(19)
C12 C11 C10 115.42(19)
C30 C11 C10 121.4(2)
C13 C12 C11 120.92(19)
C13 C12 C33 113.3(2)
C11 C12 C33 125.15(19)
C12 C13 C2 122.5(2)
C12 C13 C14 111.79(19)
C2 C13 C14 123.9(2)
C13 C14 C15 105.79(17)
C13 C14 C34 105.60(18)
C15 C14 C34 107.36(18)
C13 C14 Cl5 110.11(15)
C15 C14 Cl5 112.49(15)
C34 C14 Cl5 114.88(14)
C16 C15 C14 122.4(2)
C16 C15 C36 125.7(2)
C14 C15 C36 109.93(18)
C15 C16 C17 119.1(2)
C15 C16 C3 122.8(2)
C17 C16 C3 117.60(19)
C18 C17 C16 122.7(2)
C18 C17 C38 113.42(19)
C16 C17 C38 121.58(19)
C17 C18 C19 122.4(2)
C17 C18 C40 111.1(2)
C19 C18 C40 124.77(19)
C20 C19 C18 119.6(2)
C20 C19 C4 121.9(2)
C18 C19 C4 116.96(19)
C19 C20 C21 118.1(2)
C19 C20 C42 121.4(2)
C21 C20 C42 120.37(19)
C22 C21 C20 116.37(19)
C22 C21 C45 115.9(2)
C20 C21 C45 126.1(2)
C23 C22 C21 122.7(2)
C23 C22 C5 110.69(19)
C21 C22 C5 123.4(2)
C24 C23 C22 120.8(2)
C24 C23 C7 126.7(2)
C22 C23 C7 111.08(19)
C23 C24 C46 118.3(2)
C23 C24 C25 117.11(19)
C46 C24 C25 121.77(19)
C49 C25 C24 122.3(2)
C49 C25 C26 111.81(19)
C24 C25 C26 123.69(19)
C25 C26 C8 112.46(19)
C25 C26 C27 99.33(16)
C8 C26 C27 106.24(16)
C25 C26 Cl6 108.94(15)
C8 C26 Cl6 114.18(15)
C27 C26 Cl6 114.79(16)
C28 C27 C50 111.93(18)
C28 C27 C26 100.53(17)
C50 C27 C26 106.50(16)
C28 C27 Cl7 108.05(14)
C50 C27 Cl7 114.31(16)
C26 C27 Cl7 114.73(15)
C9 C28 C29 121.9(2)
C9 C28 C27 111.04(19)
C29 C28 C27 126.96(19)
C30 C29 C28 118.15(19)
C30 C29 C52 123.93(19)
C28 C29 C52 117.7(2)
C29 C30 C11 118.79(19)
C29 C30 C31 121.92(18)
C11 C30 C31 119.0(2)
C30 C31 C54 104.44(16)
C30 C31 C32 113.95(17)
C54 C31 C32 103.15(18)
C30 C31 Cl8 108.66(16)
C54 C31 Cl8 114.76(15)
C32 C31 Cl8 111.73(14)
C56 C32 C33 107.28(17)
C56 C32 C31 100.47(17)
C33 C32 C31 115.69(18)
C56 C32 Cl9 112.04(16)
C33 C32 Cl9 107.95(14)
C31 C32 Cl9 113.15(14)
C12 C33 C32 108.81(17)
C12 C33 C34 103.52(17)
C32 C33 C34 115.74(19)
C12 C33 Cl10 105.62(15)
C32 C33 Cl10 110.45(15)
C34 C33 Cl10 111.94(14)
C14 C34 C35 101.87(16)
C14 C34 C33 102.82(17)
C35 C34 C33 116.10(17)
C14 C34 Cl11 113.77(14)
C35 C34 Cl11 110.47(15)
C33 C34 Cl11 111.34(14)
C57 C35 C36 112.85(17)
C57 C35 C34 110.09(19)
C36 C35 C34 104.28(16)
C57 C35 Cl12 104.73(14)
C36 C35 Cl12 110.81(16)
C34 C35 Cl12 114.30(14)
C15 C36 C37 112.88(17)
C15 C36 C35 100.57(18)
C37 C36 C35 114.58(17)
C15 C36 Cl13 106.99(14)
C37 C36 Cl13 110.68(17)
C35 C36 Cl13 110.53(14)
C59 C37 C36 111.93(19)
C59 C37 C38 98.75(16)
C36 C37 C38 113.93(17)
C59 C37 Cl14 108.64(15)
C36 C37 Cl14 111.72(15)
C38 C37 Cl14 111.10(16)
C17 C38 C37 108.68(18)
C17 C38 C39 98.76(17)
C37 C38 C39 105.47(16)
C17 C38 Cl15 112.19(14)
C37 C38 Cl15 113.67(15)
C39 C38 Cl15 116.80(16)
C60 C39 C40 108.59(19)
C60 C39 C38 98.20(17)
C40 C39 C38 105.05(17)
C60 C39 Cl16 112.86(15)
C40 C39 Cl16 114.58(15)
C38 C39 Cl16 116.05(16)
C18 C40 C41 113.09(19)
C18 C40 C39 99.50(16)
C41 C40 C39 113.76(17)
C18 C40 Cl17 106.90(14)
C41 C40 Cl17 111.27(14)
C39 C40 Cl17 111.61(16)
C62 C41 C40 112.18(17)
C62 C41 C42 97.38(18)
C40 C41 C42 115.61(17)
C62 C41 Cl18 109.18(14)
C40 C41 Cl18 109.24(16)
C42 C41 Cl18 112.69(14)
C20 C42 C43 110.43(18)
C20 C42 C41 110.94(17)
C43 C42 C41 103.17(16)
C20 C42 Cl19 106.24(14)
C43 C42 Cl19 113.29(14)
C41 C42 Cl19 112.87(16)
C63 C43 C44 100.00(17)
C63 C43 C42 97.25(16)
C44 C43 C42 122.03(18)
C63 C43 Cl20 115.13(15)
C44 C43 Cl20 111.27(14)
C42 C43 Cl20 110.11(15)
C45 C44 C65 106.70(16)
C45 C44 C43 114.41(17)
C65 C44 C43 103.36(18)
C45 C44 Cl21 106.36(15)
C65 C44 Cl21 114.91(14)
C43 C44 Cl21 111.25(14)
C46 C45 C21 120.52(19)
C46 C45 C44 121.03(19)
C21 C45 C44 118.3(2)
C45 C46 C24 120.38(19)
C45 C46 C47 122.66(19)
C24 C46 C47 116.9(2)
C46 C47 C66 107.24(18)
C46 C47 C48 112.90(16)
C66 C47 C48 102.09(16)
C46 C47 Cl22 108.29(14)
C66 C47 Cl22 116.17(14)
C48 C47 Cl22 110.16(16)
C68 C48 C49 103.44(17)
C68 C48 C47 101.61(19)
C49 C48 C47 115.84(17)
C68 C48 Cl23 113.13(15)
C49 C48 Cl23 109.19(17)
C47 C48 Cl23 113.10(14)
C25 C49 C48 121.8(2)
C25 C49 C50 112.81(18)
C48 C49 C50 123.49(18)
C49 C50 C27 100.95(16)
C49 C50 C51 110.71(19)
C27 C50 C51 112.25(17)
C49 C50 Cl24 108.62(15)
C27 C50 Cl24 109.49(16)
C51 C50 Cl24 114.00(15)
C69 C51 C52 99.67(18)
C69 C51 C50 109.69(17)
C52 C51 C50 119.47(16)
C69 C51 Cl25 108.10(14)
C52 C51 Cl25 110.24(14)
C50 C51 Cl25 108.91(16)
C29 C52 C53 105.35(18)
C29 C52 C51 111.00(16)
C53 C52 C51 103.43(17)
C29 C52 Cl26 110.43(15)
C53 C52 Cl26 115.21(14)
C51 C52 Cl26 111.12(16)
C70 C53 C52 100.31(17)
C70 C53 C54 111.34(19)
C52 C53 C54 117.96(17)
C70 C53 Cl27 105.96(14)
C52 C53 Cl27 109.24(16)
C54 C53 Cl27 110.97(14)
C55 C54 C31 98.60(17)
C55 C54 C53 113.56(17)
C31 C54 C53 116.75(19)
C55 C54 Cl28 105.71(15)
C31 C54 Cl28 109.77(14)
C53 C54 Cl28 111.33(14)
C56 C55 C72 120.6(2)
C56 C55 C54 111.15(19)
C72 C55 C54 127.6(2)
C57 C56 C55 122.1(2)
C57 C56 C32 125.62(19)
C55 C56 C32 111.2(2)
C56 C57 C58 118.43(19)
C56 C57 C35 120.21(19)
C58 C57 C35 121.4(2)
C57 C58 C59 120.18(19)
C57 C58 C73 119.8(2)
C59 C58 C73 118.75(19)
C60 C59 C58 121.9(2)
C60 C59 C37 111.2(2)
C58 C59 C37 125.50(19)
C59 C60 C61 121.0(2)
C59 C60 C39 113.62(19)
C61 C60 C39 122.59(19)
C62 C61 C60 118.3(2)
C62 C61 C74 118.8(2)
C60 C61 C74 119.88(19)
C63 C62 C61 119.7(2)
C63 C62 C41 110.11(19)
C61 C62 C41 125.2(2)
C62 C63 C64 123.7(2)
C62 C63 C43 114.84(19)
C64 C63 C43 114.0(2)
C63 C64 C75 118.3(2)
C63 C64 C65 108.22(18)
C75 C64 C65 129.8(2)
C64 C65 C66 111.82(17)
C64 C65 C44 98.85(17)
C66 C65 C44 117.04(18)
C64 C65 Cl29 108.12(15)
C66 C65 Cl29 112.21(14)
C44 C65 Cl29 107.76(14)
C67 C66 C65 113.75(19)
C67 C66 C47 99.16(17)
C65 C66 C47 116.63(17)
C67 C66 Cl30 104.37(14)
C65 C66 Cl30 111.66(14)
C47 C66 Cl30 110.01(15)
C68 C67 C76 120.0(2)
C68 C67 C66 110.0(2)
C76 C67 C66 128.5(2)
C67 C68 C69 121.6(2)
C67 C68 C48 112.47(19)
C69 C68 C48 122.5(2)
C70 C69 C68 119.0(2)
C70 C69 C51 114.17(19)
C68 C69 C51 125.9(2)
C69 C70 C71 120.26(19)
C69 C70 C53 110.6(2)
C71 C70 C53 128.1(2)
C70 C71 C76 119.4(2)
C70 C71 C72 118.03(19)
C76 C71 C72 118.9(2)
C55 C72 C73 118.7(2)
C55 C72 C71 117.6(2)
C73 C72 C71 120.75(19)
C72 C73 C58 119.71(19)
C72 C73 C74 119.9(2)
C58 C73 C74 119.2(2)
C61 C74 C75 119.43(19)
C61 C74 C73 118.79(19)
C75 C74 C73 119.7(2)
C64 C75 C74 119.5(2)
C64 C75 C76 118.0(2)
C74 C75 C76 119.61(19)
C67 C76 C71 118.8(2)
C67 C76 C75 117.60(19)
C71 C76 C75 120.7(2)

loop_
_geom_bond_atom_site_label_1
_geom_bond_atom_site_label_2
_geom_bond_distance
Cl1 C3 1.834(2)
Cl2 C6 1.786(2)
Cl3 C7 1.795(2)
Cl4 C8 1.784(2)
Cl5 C14 1.799(2)
Cl6 C26 1.764(2)
Cl7 C27 1.772(2)
Cl8 C31 1.775(2)
Cl9 C32 1.788(2)
Cl10 C33 1.793(2)
Cl11 C34 1.756(2)
Cl12 C35 1.784(2)
Cl13 C36 1.795(2)
Cl14 C37 1.790(2)
Cl15 C38 1.765(2)
Cl16 C39 1.763(2)
Cl17 C40 1.788(2)
Cl18 C41 1.789(2)
Cl19 C42 1.780(2)
Cl20 C43 1.779(2)
Cl21 C44 1.781(2)
Cl22 C47 1.773(2)
Cl23 C48 1.796(2)
Cl24 C50 1.783(2)
Cl25 C51 1.783(2)
Cl26 C52 1.773(2)
Cl27 C53 1.795(2)
Cl28 C54 1.798(2)
Cl29 C65 1.799(2)
Cl30 C66 1.799(2)
C1 C2 1.379(3)
C1 C10 1.416(3)
C1 C6 1.518(3)
C2 C13 1.409(3)
C2 C3 1.529(3)
C3 C16 1.526(3)
C3 C4 1.534(3)
C4 C5 1.361(4)
C4 C19 1.438(3)
C5 C22 1.412(3)
C5 C6 1.524(3)
C6 C7 1.602(3)
C7 C23 1.505(3)
C7 C8 1.545(3)
C8 C9 1.494(3)
C8 C26 1.565(3)
C9 C28 1.371(3)
C9 C10 1.391(3)
C10 C11 1.424(3)
C11 C12 1.394(3)
C11 C30 1.419(3)
C12 C13 1.364(3)
C12 C33 1.487(3)
C13 C14 1.475(3)
C14 C15 1.493(3)
C14 C34 1.593(3)
C15 C16 1.355(3)
C15 C36 1.497(3)
C16 C17 1.435(3)
C17 C18 1.358(3)
C17 C38 1.513(3)
C18 C19 1.430(4)
C18 C40 1.502(3)
C19 C20 1.414(3)
C20 C21 1.420(4)
C20 C42 1.529(3)
C21 C22 1.407(3)
C21 C45 1.440(3)
C22 C23 1.393(3)
C23 C24 1.372(3)
C24 C46 1.437(3)
C24 C25 1.447(3)
C25 C49 1.336(3)
C25 C26 1.516(3)
C26 C27 1.577(3)
C27 C28 1.495(3)
C27 C50 1.560(3)
C28 C29 1.412(3)
C29 C30 1.395(3)
C29 C52 1.514(3)
C30 C31 1.534(3)
C31 C54 1.579(3)
C31 C32 1.611(3)
C32 C56 1.502(3)
C32 C33 1.540(3)
C33 C34 1.607(3)
C34 C35 1.607(3)
C35 C57 1.529(3)
C35 C36 1.595(3)
C36 C37 1.547(3)
C37 C59 1.505(3)
C37 C38 1.577(3)
C38 C39 1.578(3)
C39 C60 1.516(3)
C39 C40 1.576(3)
C40 C41 1.555(3)
C41 C62 1.508(3)
C41 C42 1.609(3)
C42 C43 1.604(3)
C43 C63 1.498(3)
C43 C44 1.598(3)
C44 C45 1.518(3)
C44 C65 1.594(3)
C45 C46 1.392(3)
C46 C47 1.536(3)
C47 C66 1.585(3)
C47 C48 1.608(3)
C48 C68 1.488(3)
C48 C49 1.495(3)
C49 C50 1.522(3)
C50 C51 1.635(3)
C51 C69 1.505(3)
C51 C52 1.629(3)
C52 C53 1.597(3)
C53 C70 1.519(3)
C53 C54 1.598(3)
C54 C55 1.521(3)
C55 C56 1.395(3)
C55 C72 1.398(3)
C56 C57 1.386(3)
C57 C58 1.413(3)
C58 C59 1.416(3)
C58 C73 1.439(3)
C59 C60 1.355(3)
C60 C61 1.415(3)
C61 C62 1.394(3)
C61 C74 1.428(3)
C62 C63 1.361(3)
C63 C64 1.383(3)
C64 C75 1.399(3)
C64 C65 1.522(3)
C65 C66 1.574(3)
C66 C67 1.524(3)
C67 C68 1.365(3)
C67 C76 1.400(3)
C68 C69 1.398(3)
C69 C70 1.374(3)
C70 C71 1.406(3)
C71 C76 1.415(3)
C71 C72 1.450(3)
C72 C73 1.414(3)
C73 C74 1.441(3)
C74 C75 1.428(3)
C75 C76 1.447(3)
